data_8100545
loop_
_publ_author_name
'Tiekink, E. R. T.'

_publ_section_title
;
Crystal structure of the steroid 3-ethoxyandrosta-3,5-dien-17-one, 
C~21~H~30~O~2~
;
_journal_issue 1
_journal_name_full 'Zeitschrift f\"ur Kristallographie - New Crystal Structures'
_journal_page_first 81
_journal_page_last 82
_journal_volume 217
_journal_year 2002
_chemical_formula_moiety 'C21 H30 O2 '
_chemical_formula_structural 'C21 H30 O2 '
_chemical_formula_sum 'C21 H30 O2'
_chemical_formula_weight 314.47
_space_group_IT_number 4
_symmetry_cell_setting monoclinic
_symmetry_space_group_name_Hall 'P 2yb'
_symmetry_space_group_name_H-M 'P 1 21 1'
_cell_angle_alpha 90
_cell_angle_beta 93.70(1)
_cell_angle_gamma 90
_cell_formula_units_Z 2
_cell_length_a 6.707(2)
_cell_length_b 7.519(2)
_cell_length_c 17.868(2)
_cell_measurement_temperature 293
_cell_volume 899.3(3)
_diffrn_ambient_temperature 293
_exptl_crystal_density_diffrn 1.161
_cod_original_sg_symbol_H-M P21
_cod_original_formula_sum 'C21 H30 O2 '
_cod_database_code 8100545

loop_
_symmetry_equiv_pos_as_xyz
'  +x,  +y,  +z'
'  -x,1/2+y,  -z'

loop_
_atom_site_label
_atom_site_type_symbol
_atom_site_fract_x
_atom_site_fract_y
_atom_site_fract_z
_atom_site_U_iso_or_equiv
_atom_site_adp_type
_atom_site_occupancy
_atom_site_symmetry_multiplicity
_atom_site_calc_flag
_atom_site_refinement_flags
_atom_site_disorder_assembly
_atom_site_disorder_group
O3 O 0.2370(3) 0.0000 -0.56959(11) 0.0559(5) Uani 1 2 d . . .
O17 O -0.6725(4) 0.8973(6) -0.92644(19) 0.1055(12) Uani 1 2 d . . .
C1 C -0.1713(4) 0.2906(5) -0.64531(16) 0.0555(7) Uani 1 2 d . . .
H1A H -0.2663 0.3636 -0.6205 0.074(2) Uiso 1 2 calc R . .
H1B H -0.2462 0.2009 -0.6742 0.074(2) Uiso 1 2 calc R . .
C2 C -0.0344(4) 0.1991(6) -0.58628(18) 0.0605(8) Uani 1 2 d . . .
H2A H 0.0092 0.2850 -0.5482 0.074(2) Uiso 1 2 calc R . .
H2B H -0.1086 0.1068 -0.5623 0.074(2) Uiso 1 2 calc R . .
C3 C 0.1446(4) 0.1183(5) -0.61843(16) 0.0500(6) Uani 1 2 d . . .
C3' C 0.4171(4) -0.0790(5) -0.59230(17) 0.0553(7) Uani 1 2 d . . .
H3A H 0.5137 0.0128 -0.6021 0.074(2) Uiso 1 2 calc R . .
H3B H 0.3900 -0.1472 -0.6379 0.074(2) Uiso 1 2 calc R . .
C3'' C 0.4980(5) -0.1975(6) -0.5308(2) 0.0676(8) Uani 1 2 d . . .
H3C H 0.6194 -0.2518 -0.5451 0.089(2) Uiso 1 2 calc R . .
H3D H 0.4018 -0.2882 -0.5217 0.089(2) Uiso 1 2 calc R . .
H3E H 0.5250 -0.1288 -0.4860 0.089(2) Uiso 1 2 calc R . .
C4 C 0.1994(4) 0.1601(5) -0.68661(17) 0.0530(7) Uani 1 2 d . . .
H4 H 0.3105 0.1034 -0.7041 0.0593(16) Uiso 1 2 calc R . .
C5 C 0.0944(4) 0.2904(5) -0.73536(15) 0.0483(6) Uani 1 2 d . . .
C6 C 0.1314(4) 0.3022(5) -0.80781(16) 0.0564(7) Uani 1 2 d . . .
H6 H 0.2302 0.2288 -0.8250 0.0593(16) Uiso 1 2 calc R . .
C7 C 0.0264(5) 0.4237(5) -0.86293(17) 0.0589(7) Uani 1 2 d . . .
H7A H -0.0619 0.3541 -0.8966 0.074(2) Uiso 1 2 calc R . .
H7B H 0.1244 0.4803 -0.8927 0.074(2) Uiso 1 2 calc R . .
C8 C -0.0958(4) 0.5677(5) -0.82638(15) 0.0459(6) Uani 1 2 d . . .
H8 H -0.0057 0.6616 -0.8067 0.074(2) Uiso 1 2 calc R . .
C9 C -0.2064(4) 0.4866(5) -0.76101(15) 0.0444(6) Uani 1 2 d . . .
H9 H -0.2832 0.3854 -0.7821 0.074(2) Uiso 1 2 calc R . .
C10 C -0.0573(4) 0.4097(4) -0.69985(14) 0.0447(6) Uani 1 2 d . . .
C11 C -0.3593(5) 0.6161(6) -0.73050(18) 0.0608(8) Uani 1 2 d . . .
H11A H -0.4369 0.5533 -0.6949 0.074(2) Uiso 1 2 calc R . .
H11B H -0.2879 0.7112 -0.7037 0.074(2) Uiso 1 2 calc R . .
C12 C -0.5025(4) 0.6976(5) -0.79156(18) 0.0600(8) Uani 1 2 d . . .
H12A H -0.5868 0.6052 -0.8146 0.074(2) Uiso 1 2 calc R . .
H12B H -0.5879 0.7843 -0.7693 0.074(2) Uiso 1 2 calc R . .
C13 C -0.3835(4) 0.7873(5) -0.85112(16) 0.0524(6) Uani 1 2 d . . .
C14 C -0.2469(4) 0.6474(5) -0.88385(15) 0.0482(6) Uani 1 2 d . . .
H14 H -0.3346 0.5492 -0.9009 0.074(2) Uiso 1 2 calc R . .
C15 C -0.1772(5) 0.7346(6) -0.95510(19) 0.0643(8) Uani 1 2 d . . .
H15A H -0.1340 0.6462 -0.9901 0.074(2) Uiso 1 2 calc R . .
H15B H -0.0689 0.8176 -0.9435 0.074(2) Uiso 1 2 calc R . .
C16 C -0.3673(5) 0.8316(7) -0.9866(2) 0.0764(10) Uani 1 2 d . . .
H16A H -0.3343 0.9485 -1.0052 0.074(2) Uiso 1 2 calc R . .
H16B H -0.4333 0.7640 -1.0273 0.074(2) Uiso 1 2 calc R . .
C17 C -0.5004(5) 0.8470(6) -0.9214(2) 0.0678(8) Uani 1 2 d . . .
C18 C -0.2725(6) 0.9529(5) -0.8206(2) 0.0769(10) Uani 1 2 d . . .
H18A H -0.1947 0.9228 -0.7754 0.089(2) Uiso 1 2 calc R . .
H18B H -0.3675 1.0435 -0.8100 0.089(2) Uiso 1 2 calc R . .
H18C H -0.1858 0.9960 -0.8573 0.089(2) Uiso 1 2 calc R . .
C19 C 0.0559(5) 0.5572(6) -0.65472(19) 0.0611(8) Uani 1 2 d . . .
H19A H -0.0382 0.6331 -0.6320 0.089(2) Uiso 1 2 calc R . .
H19B H 0.1330 0.6261 -0.6877 0.089(2) Uiso 1 2 calc R . .
H19C H 0.1435 0.5043 -0.6163 0.089(2) Uiso 1 2 calc R . .

loop_
_atom_site_aniso_label
_atom_site_aniso_U_11
_atom_site_aniso_U_22
_atom_site_aniso_U_33
_atom_site_aniso_U_23
_atom_site_aniso_U_13
_atom_site_aniso_U_12
O3 0.0499(10) 0.0592(11) 0.0591(11) 0.0066(9) 0.0082(8) 0.0059(9)
O17 0.0597(14) 0.146(3) 0.111(2) 0.046(2) 0.0106(14) 0.0317(17)
C1 0.0428(12) 0.0697(17) 0.0555(14) 0.0028(14) 0.0156(11) 0.0023(13)
C2 0.0499(14) 0.078(2) 0.0545(15) 0.0108(15) 0.0136(12) 0.0082(14)
C3 0.0439(13) 0.0524(14) 0.0541(15) 0.0026(12) 0.0061(11) -0.0004(11)
C3' 0.0496(14) 0.0549(15) 0.0617(16) -0.0009(13) 0.0056(12) 0.0019(12)
C3'' 0.0692(18) 0.0631(18) 0.0709(18) 0.0085(16) 0.0072(15) 0.0111(16)
C4 0.0456(13) 0.0554(15) 0.0593(16) -0.0033(13) 0.0115(12) 0.0058(11)
C5 0.0391(11) 0.0518(13) 0.0548(14) -0.0040(12) 0.0106(10) -0.0017(11)
C6 0.0520(14) 0.0627(16) 0.0564(15) -0.0028(14) 0.0176(12) 0.0107(13)
C7 0.0583(16) 0.0679(17) 0.0521(14) 0.0003(14) 0.0155(13) 0.0113(14)
C8 0.0415(11) 0.0500(13) 0.0469(13) -0.0032(11) 0.0075(10) -0.0030(10)
C9 0.0373(11) 0.0467(12) 0.0496(13) -0.0061(11) 0.0069(10) -0.0028(10)
C10 0.0397(12) 0.0494(13) 0.0455(13) -0.0021(11) 0.0063(10) -0.0026(10)
C11 0.0524(15) 0.0737(19) 0.0577(16) 0.0014(15) 0.0148(13) 0.0147(14)
C12 0.0456(14) 0.0713(19) 0.0648(17) 0.0031(15) 0.0160(13) 0.0102(14)
C13 0.0457(13) 0.0527(14) 0.0592(15) 0.0010(13) 0.0077(12) 0.0007(12)
C14 0.0460(13) 0.0498(13) 0.0494(15) -0.0037(12) 0.0060(11) -0.0053(11)
C15 0.0577(16) 0.0747(19) 0.0615(17) 0.0163(16) 0.0117(13) 0.0056(15)
C16 0.071(2) 0.086(3) 0.072(2) 0.0234(19) 0.0063(16) 0.0115(19)
C17 0.0538(15) 0.0689(19) 0.081(2) 0.0142(17) 0.0040(14) 0.0003(14)
C18 0.082(2) 0.0524(17) 0.096(3) -0.0083(18) 0.004(2) -0.0034(16)
C19 0.0585(15) 0.0607(17) 0.0629(17) -0.0110(14) -0.0054(13) -0.0015(13)

loop_
_geom_bond_atom_site_label_1
_geom_bond_atom_site_label_2
_geom_bond_distance
_geom_bond_site_symmetry_2
_geom_bond_publ_flag
O3 C3 1.367(3) . ?
O3 C3' 1.428(4) . ?
O17 C17 1.213(5) . ?
C1 C2 1.518(4) . ?
C1 C10 1.560(4) . ?
C2 C3 1.493(4) . ?
C3 C4 1.333(4) . ?
C3' C3'' 1.490(4) . ?
C4 C5 1.461(4) . ?
C5 C6 1.337(4) . ?
C5 C10 1.525(3) . ?
C6 C7 1.487(4) . ?
C7 C8 1.530(4) . ?
C8 C14 1.519(4) . ?
C8 C9 1.549(4) . ?
C9 C11 1.539(4) . ?
C9 C10 1.545(3) . ?
C10 C19 1.542(4) . ?
C11 C12 1.534(4) . ?
C12 C13 1.528(4) . ?
C13 C17 1.505(4) . ?
C13 C18 1.532(4) . ?
C13 C14 1.536(4) . ?
C14 C15 1.532(4) . ?
C15 C16 1.543(5) . ?
C16 C17 1.517(5) . ?

loop_
_cod_related_entry_id
_cod_related_entry_database
_cod_related_entry_code
1 ChemSpider 8533740
